data_4118590
loop_
_publ_author_name
'Omar K. Farha'
'Ibrahim Eryazici'
'Nak Cheon Jeong'
'Brad G. Hauser'
'Christopher E. Wilmer'
'Amy A. Sarjeant'
'Randall Q. Snurr'
'SonBinh T. Nguyen'
'A. \"Ozg\"ur Yazaydin'
'Joseph T. Hupp'

_publ_section_title
;
 Metal-Organic Framework Materials with Ultrahigh Surface Areas: Is the
 Sky the Limit?
;
_journal_name_full 'Journal of the American Chemical Society'
_journal_page_first 15016
_journal_page_last 15021
_journal_paper_doi 10.1021/ja3055639
_journal_volume 134
_journal_year 2012
_chemical_formula_moiety 'C22 H8 Cu O4'
_chemical_formula_sum 'C22 H8 Cu O4'
_chemical_formula_weight 399.82
_chemical_name_systematic
; 
 ? 
;
_space_group_IT_number 225
_symmetry_cell_setting cubic
_symmetry_space_group_name_Hall '-F 4 2 3'
_symmetry_space_group_name_H-M 'F m -3 m'
_atom_sites_solution_hydrogens geom
_atom_sites_solution_primary isomor
_atom_sites_solution_secondary difmap
_audit_creation_method SHELXL-97
_cell_angle_alpha 90.00
_cell_angle_beta 90.00
_cell_angle_gamma 90.00
_cell_formula_units_Z 96
_cell_length_a 64.528(10)
_cell_length_b 64.528(10)
_cell_length_c 64.528(10)
_cell_measurement_reflns_used 547
_cell_measurement_temperature 100(2)
_cell_measurement_theta_max 14.38
_cell_measurement_theta_min 3.36
_cell_volume 268686(7)
_computing_cell_refinement 'Bruker SAINT'
_computing_data_collection 'Bruker APEX2'
_computing_data_reduction 'Bruker SAINT'
_computing_molecular_graphics 'Bruker SHELXTL'
_computing_publication_material 'Bruker SHELXTL'
_computing_structure_refinement 'SHELXL-97 (Sheldrick, 2008)'
_computing_structure_solution 'SHELXS-97 (Sheldrick, 2008)'
_diffrn_ambient_temperature 100(2)
_diffrn_measured_fraction_theta_full 0.995
_diffrn_measured_fraction_theta_max 0.995
_diffrn_measurement_device_type 'Bruker APEX-II CCD'
_diffrn_measurement_method '\f and \w scans'
_diffrn_radiation_monochromator graphite
_diffrn_radiation_source 'fine-focus sealed tube'
_diffrn_radiation_type CuK\a
_diffrn_radiation_wavelength 1.54178
_diffrn_reflns_av_R_equivalents 0.0000
_diffrn_reflns_av_sigmaI/netI 0.1173
_diffrn_reflns_limit_h_max 18
_diffrn_reflns_limit_h_min 0
_diffrn_reflns_limit_k_max 22
_diffrn_reflns_limit_k_min 0
_diffrn_reflns_limit_l_max 32
_diffrn_reflns_limit_l_min 1
_diffrn_reflns_number 948
_diffrn_reflns_theta_full 22.75
_diffrn_reflns_theta_max 22.75
_diffrn_reflns_theta_min 1.19
_exptl_absorpt_coefficient_mu 0.310
_exptl_absorpt_correction_T_max 0.9808
_exptl_absorpt_correction_T_min 0.9052
_exptl_absorpt_correction_type multi-scan
_exptl_absorpt_process_details 'Twinabs (Bruker)'
_exptl_crystal_colour blue
_exptl_crystal_density_diffrn 0.237
_exptl_crystal_description plate
_exptl_crystal_F_000 19296
_exptl_crystal_size_max 0.33
_exptl_crystal_size_mid 0.23
_exptl_crystal_size_min 0.06
_platon_squeeze_details
;
 Diffuse, disordered solvent molecules could not be adequately modeled.  The
 bypass procedure in Platon (Spek, 1990) was used to remove the electronic
 contribution from these solvents. The total potential solvent accessible void
 volume was 238457.8 \A^3^ and the electron count/cell = 80837. As the exact
 solvent content is not known, the reported formula reflects only the atoms
 used in the refinement.

;
_refine_diff_density_max 0.165
_refine_diff_density_min -0.242
_refine_diff_density_rms 0.034
_refine_ls_extinction_method none
_refine_ls_goodness_of_fit_ref 0.860
_refine_ls_hydrogen_treatment constr
_refine_ls_matrix_type full
_refine_ls_number_parameters 145
_refine_ls_number_reflns 948
_refine_ls_number_restraints 202
_refine_ls_restrained_S_all 34.639
_refine_ls_R_factor_all 0.1568
_refine_ls_R_factor_gt 0.1083
_refine_ls_shift/su_max 0.000
_refine_ls_shift/su_mean 0.000
_refine_ls_structure_factor_coef Fsqd
_refine_ls_weighting_details 'calc w=1/[\s^2^(Fo^2^)+(0.1723P)^2^+0.0000P] where P=(Fo^2^+2Fc^2^)/3'
_refine_ls_weighting_scheme calc
_refine_ls_wR_factor_gt 0.2648
_refine_ls_wR_factor_ref 0.2896
_reflns_number_gt 363
_reflns_number_total 948
_reflns_threshold_expression >2sigma(I)
_cod_data_source_file ja3055639_si_002.cif
_cod_data_source_block n0811
_cod_original_cell_volume 268686(73)
_cod_original_sg_symbol_Hall '-F 4 2 3 '
_cod_database_code 4118590

loop_
_symmetry_equiv_pos_as_xyz
'x, y, z'
'-x, -y, z'
'-x, y, -z'
'x, -y, -z'
'z, x, y'
'z, -x, -y'
'-z, -x, y'
'-z, x, -y'
'y, z, x'
'-y, z, -x'
'y, -z, -x'
'-y, -z, x'
'y, x, -z'
'-y, -x, -z'
'y, -x, z'
'-y, x, z'
'x, z, -y'
'-x, z, y'
'-x, -z, -y'
'x, -z, y'
'z, y, -x'
'z, -y, x'
'-z, y, x'
'-z, -y, -x'
'x, y+1/2, z+1/2'
'-x, -y+1/2, z+1/2'
'-x, y+1/2, -z+1/2'
'x, -y+1/2, -z+1/2'
'z, x+1/2, y+1/2'
'z, -x+1/2, -y+1/2'
'-z, -x+1/2, y+1/2'
'-z, x+1/2, -y+1/2'
'y, z+1/2, x+1/2'
'-y, z+1/2, -x+1/2'
'y, -z+1/2, -x+1/2'
'-y, -z+1/2, x+1/2'
'y, x+1/2, -z+1/2'
'-y, -x+1/2, -z+1/2'
'y, -x+1/2, z+1/2'
'-y, x+1/2, z+1/2'
'x, z+1/2, -y+1/2'
'-x, z+1/2, y+1/2'
'-x, -z+1/2, -y+1/2'
'x, -z+1/2, y+1/2'
'z, y+1/2, -x+1/2'
'z, -y+1/2, x+1/2'
'-z, y+1/2, x+1/2'
'-z, -y+1/2, -x+1/2'
'x+1/2, y, z+1/2'
'-x+1/2, -y, z+1/2'
'-x+1/2, y, -z+1/2'
'x+1/2, -y, -z+1/2'
'z+1/2, x, y+1/2'
'z+1/2, -x, -y+1/2'
'-z+1/2, -x, y+1/2'
'-z+1/2, x, -y+1/2'
'y+1/2, z, x+1/2'
'-y+1/2, z, -x+1/2'
'y+1/2, -z, -x+1/2'
'-y+1/2, -z, x+1/2'
'y+1/2, x, -z+1/2'
'-y+1/2, -x, -z+1/2'
'y+1/2, -x, z+1/2'
'-y+1/2, x, z+1/2'
'x+1/2, z, -y+1/2'
'-x+1/2, z, y+1/2'
'-x+1/2, -z, -y+1/2'
'x+1/2, -z, y+1/2'
'z+1/2, y, -x+1/2'
'z+1/2, -y, x+1/2'
'-z+1/2, y, x+1/2'
'-z+1/2, -y, -x+1/2'
'x+1/2, y+1/2, z'
'-x+1/2, -y+1/2, z'
'-x+1/2, y+1/2, -z'
'x+1/2, -y+1/2, -z'
'z+1/2, x+1/2, y'
'z+1/2, -x+1/2, -y'
'-z+1/2, -x+1/2, y'
'-z+1/2, x+1/2, -y'
'y+1/2, z+1/2, x'
'-y+1/2, z+1/2, -x'
'y+1/2, -z+1/2, -x'
'-y+1/2, -z+1/2, x'
'y+1/2, x+1/2, -z'
'-y+1/2, -x+1/2, -z'
'y+1/2, -x+1/2, z'
'-y+1/2, x+1/2, z'
'x+1/2, z+1/2, -y'
'-x+1/2, z+1/2, y'
'-x+1/2, -z+1/2, -y'
'x+1/2, -z+1/2, y'
'z+1/2, y+1/2, -x'
'z+1/2, -y+1/2, x'
'-z+1/2, y+1/2, x'
'-z+1/2, -y+1/2, -x'
'-x, -y, -z'
'x, y, -z'
'x, -y, z'
'-x, y, z'
'-z, -x, -y'
'-z, x, y'
'z, x, -y'
'z, -x, y'
'-y, -z, -x'
'y, -z, x'
'-y, z, x'
'y, z, -x'
'-y, -x, z'
'y, x, z'
'-y, x, -z'
'y, -x, -z'
'-x, -z, y'
'x, -z, -y'
'x, z, y'
'-x, z, -y'
'-z, -y, x'
'-z, y, -x'
'z, -y, -x'
'z, y, x'
'-x, -y+1/2, -z+1/2'
'x, y+1/2, -z+1/2'
'x, -y+1/2, z+1/2'
'-x, y+1/2, z+1/2'
'-z, -x+1/2, -y+1/2'
'-z, x+1/2, y+1/2'
'z, x+1/2, -y+1/2'
'z, -x+1/2, y+1/2'
'-y, -z+1/2, -x+1/2'
'y, -z+1/2, x+1/2'
'-y, z+1/2, x+1/2'
'y, z+1/2, -x+1/2'
'-y, -x+1/2, z+1/2'
'y, x+1/2, z+1/2'
'-y, x+1/2, -z+1/2'
'y, -x+1/2, -z+1/2'
'-x, -z+1/2, y+1/2'
'x, -z+1/2, -y+1/2'
'x, z+1/2, y+1/2'
'-x, z+1/2, -y+1/2'
'-z, -y+1/2, x+1/2'
'-z, y+1/2, -x+1/2'
'z, -y+1/2, -x+1/2'
'z, y+1/2, x+1/2'
'-x+1/2, -y, -z+1/2'
'x+1/2, y, -z+1/2'
'x+1/2, -y, z+1/2'
'-x+1/2, y, z+1/2'
'-z+1/2, -x, -y+1/2'
'-z+1/2, x, y+1/2'
'z+1/2, x, -y+1/2'
'z+1/2, -x, y+1/2'
'-y+1/2, -z, -x+1/2'
'y+1/2, -z, x+1/2'
'-y+1/2, z, x+1/2'
'y+1/2, z, -x+1/2'
'-y+1/2, -x, z+1/2'
'y+1/2, x, z+1/2'
'-y+1/2, x, -z+1/2'
'y+1/2, -x, -z+1/2'
'-x+1/2, -z, y+1/2'
'x+1/2, -z, -y+1/2'
'x+1/2, z, y+1/2'
'-x+1/2, z, -y+1/2'
'-z+1/2, -y, x+1/2'
'-z+1/2, y, -x+1/2'
'z+1/2, -y, -x+1/2'
'z+1/2, y, x+1/2'
'-x+1/2, -y+1/2, -z'
'x+1/2, y+1/2, -z'
'x+1/2, -y+1/2, z'
'-x+1/2, y+1/2, z'
'-z+1/2, -x+1/2, -y'
'-z+1/2, x+1/2, y'
'z+1/2, x+1/2, -y'
'z+1/2, -x+1/2, y'
'-y+1/2, -z+1/2, -x'
'y+1/2, -z+1/2, x'
'-y+1/2, z+1/2, x'
'y+1/2, z+1/2, -x'
'-y+1/2, -x+1/2, z'
'y+1/2, x+1/2, z'
'-y+1/2, x+1/2, -z'
'y+1/2, -x+1/2, -z'
'-x+1/2, -z+1/2, y'
'x+1/2, -z+1/2, -y'
'x+1/2, z+1/2, y'
'-x+1/2, z+1/2, -y'
'-z+1/2, -y+1/2, x'
'-z+1/2, y+1/2, -x'
'z+1/2, -y+1/2, -x'
'z+1/2, y+1/2, x'

loop_
_atom_site_label
_atom_site_type_symbol
_atom_site_fract_x
_atom_site_fract_y
_atom_site_fract_z
_atom_site_U_iso_or_equiv
_atom_site_adp_type
_atom_site_occupancy
_atom_site_symmetry_multiplicity
_atom_site_calc_flag
_atom_site_refinement_flags
Cu1 Cu 0.385(2) 0.615(2) 0.5000 0.3(3) Uani 1 4 d SDU
Cu2 Cu 0.420(3) 0.580(3) 0.5000 0.3(3) Uani 1 4 d SDU
O1 O 0.376(2) 0.595(2) 0.5220(9) 0.3(4) Uani 1 1 d DU
O2 O 0.400(2) 0.571(2) 0.5220(12) 0.3(4) Uani 1 1 d DU
C1 C 0.385(2) 0.580(2) 0.5275(13) 0.3(4) Uani 1 1 d DU
C2 C 0.375(2) 0.5683(18) 0.5436(15) 0.3(4) Uani 1 1 d DU
C3 C 0.384(3) 0.5505(17) 0.5505(17) 0.3(5) Uani 1 2 d SDU
H3 H 0.3955 0.5437 0.5438 0.337 Uiso 1 2 calc SR
C4 C 0.357(2) 0.576(2) 0.5516(16) 0.3(4) Uani 1 1 d DU
H4 H 0.3522 0.5886 0.5459 0.344 Uiso 1 1 calc R
C5 C 0.347(2) 0.5670(19) 0.5670(19) 0.3(5) Uani 1 2 d SDU
C6 C 0.328(2) 0.575(2) 0.575(2) 0.3(5) Uani 1 2 d SDU
C7 C 0.313(3) 0.582(2) 0.582(2) 0.3(5) Uani 1 2 d SDU
C8 C 0.295(3) 0.590(2) 0.590(2) 0.3(5) Uani 1 2 d SDU
C9 C 0.279(3) 0.596(2) 0.596(2) 0.3(5) Uani 1 2 d SDU
C10 C 0.261(3) 0.604(3) 0.604(3) 0.3(5) Uani 1 2 d SDU
C11 C 0.252(3) 0.622(3) 0.598(2) 0.3(5) Uani 1 1 d DU
H11 H 0.2583 0.6294 0.5871 0.351 Uiso 1 1 calc R
C12 C 0.234(3) 0.630(3) 0.606(3) 0.3(5) Uani 1 1 d DU
H12 H 0.2288 0.6423 0.5999 0.354 Uiso 1 1 calc R
C13 C 0.223(3) 0.621(3) 0.621(3) 0.3(5) Uani 1 2 d SDU
C14 C 0.204(3) 0.629(3) 0.629(3) 0.3(5) Uani 1 2 d SDU
C15 C 0.189(3) 0.636(3) 0.636(3) 0.3(6) Uani 1 2 d SDU
C16 C 0.170(4) 0.644(4) 0.644(4) 0.3(6) Uani 1 2 d SDU
C17 C 0.162(3) 0.662(3) 0.637(4) 0.3(7) Uani 1 2 d SDU
H17 H 0.1686 0.6686 0.6262 0.372 Uiso 1 2 calc SR

loop_
_atom_site_aniso_label
_atom_site_aniso_U_11
_atom_site_aniso_U_22
_atom_site_aniso_U_33
_atom_site_aniso_U_23
_atom_site_aniso_U_13
_atom_site_aniso_U_12
Cu1 0.3(5) 0.3(5) 0.3(9) 0.000 0.000 0.1(7)
Cu2 0.3(6) 0.3(6) 0.1(8) 0.000 0.000 0.1(7)
O1 0.4(10) 0.3(9) 0.2(8) 0.0(6) 0.0(7) 0.1(6)
O2 0.4(10) 0.3(8) 0.1(8) -0.1(7) 0.1(5) 0.1(6)
C1 0.4(8) 0.3(7) 0.2(7) 0.0(5) 0.1(5) 0.1(6)
C2 0.4(9) 0.3(6) 0.2(7) 0.0(5) 0.1(5) 0.1(6)
C3 0.4(11) 0.2(7) 0.2(7) 0.0(7) 0.1(6) 0.1(6)
C4 0.4(10) 0.3(7) 0.2(8) 0.0(7) 0.1(5) 0.1(6)
C5 0.4(11) 0.3(7) 0.3(7) 0.0(8) 0.1(5) 0.1(5)
C6 0.4(11) 0.2(7) 0.2(7) 0.0(9) 0.1(5) 0.1(5)
C7 0.4(12) 0.2(7) 0.2(7) 0.0(9) 0.1(6) 0.1(6)
C8 0.4(12) 0.2(7) 0.2(7) 0.0(9) 0.1(6) 0.1(6)
C9 0.4(12) 0.2(7) 0.2(7) 0.0(9) 0.1(6) 0.1(6)
C10 0.4(11) 0.2(7) 0.2(7) 0.0(9) 0.1(5) 0.1(5)
C11 0.4(11) 0.3(8) 0.2(8) 0.1(8) 0.1(7) 0.1(6)
C12 0.4(11) 0.3(8) 0.2(8) 0.1(8) 0.1(6) 0.1(6)
C13 0.4(11) 0.3(7) 0.3(7) 0.1(8) 0.1(6) 0.1(6)
C14 0.4(11) 0.3(7) 0.3(7) 0.1(8) 0.1(6) 0.1(6)
C15 0.4(10) 0.3(7) 0.3(7) 0.1(8) 0.1(6) 0.1(6)
C16 0.3(9) 0.3(7) 0.3(7) 0.1(7) 0.1(6) 0.1(6)
C17 0.3(7) 0.3(7) 0.3(10) 0.1(7) 0.1(7) 0.1(7)

loop_
_atom_type_symbol
_atom_type_description
_atom_type_scat_dispersion_real
_atom_type_scat_dispersion_imag
_atom_type_scat_source
C C 0.0181 0.0091 'International Tables Vol C Tables 4.2.6.8 and 6.1.1.4'
H H 0.0000 0.0000 'International Tables Vol C Tables 4.2.6.8 and 6.1.1.4'
O O 0.0492 0.0322 'International Tables Vol C Tables 4.2.6.8 and 6.1.1.4'
Cu Cu -1.9646 0.5888 'International Tables Vol C Tables 4.2.6.8 and 6.1.1.4'

loop_
_geom_angle_atom_site_label_1
_geom_angle_atom_site_label_2
_geom_angle_atom_site_label_3
_geom_angle
_geom_angle_site_symmetry_1
_geom_angle_site_symmetry_3
O1 Cu1 O1 153(9) 109_665 98_556
O1 Cu1 O1 92(4) 109_665 14_666
O1 Cu1 O1 82(4) 98_556 14_666
O1 Cu1 O1 82(4) 109_665 .
O1 Cu1 O1 92(4) 98_556 .
O1 Cu1 O1 153(9) 14_666 .
O2 Cu2 O2 153(9) 109_665 98_556
O2 Cu2 O2 92(5) 109_665 14_666
O2 Cu2 O2 82(6) 98_556 14_666
O2 Cu2 O2 82(6) 109_665 .
O2 Cu2 O2 92(5) 98_556 .
O2 Cu2 O2 153(9) 14_666 .
C1 O1 Cu1 127(5) . .
C1 O2 Cu2 127(5) . .
O1 C1 O2 133(5) . .
O1 C1 C2 117(10) . .
O2 C1 C2 110(10) . .
C3 C2 C4 123(5) . .
C3 C2 C1 120(9) . .
C4 C2 C1 117(10) . .
C2 C3 C2 112(8) . 115
C2 C3 H3 124.1 . .
C2 C3 H3 124.1 115 .
C5 C4 C2 124(6) . .
C5 C4 H4 117.8 . .
C2 C4 H4 117.8 . .
C4 C5 C4 111(8) . 115
C4 C5 C6 124(4) . .
C4 C5 C6 124(4) 115 .
C7 C6 C5 180(10) . .
C6 C7 C8 180(10) . .
C9 C8 C7 180(10) . .
C8 C9 C10 180(10) . .
C11 C10 C11 109(8) . 115
C11 C10 C9 125(4) . .
C11 C10 C9 125(4) 115 .
C10 C11 C12 125(5) . .
C10 C11 H11 117.5 . .
C12 C11 H11 117.5 . .
C13 C12 C11 125(5) . .
C13 C12 H12 117.5 . .
C11 C12 H12 117.5 . .
C12 C13 C12 109(8) 115 .
C12 C13 C14 125(4) 115 .
C12 C13 C14 125(4) . .
C15 C14 C13 180(10) . .
C14 C15 C16 180(10) . .
C17 C16 C17 112(10) . 57_455
C17 C16 C15 124(6) . .
C17 C16 C15 124(6) 57_455 .
C16 C17 C16 128(10) 77_455 .
C16 C17 H17 116.1 77_455 .
C16 C17 H17 116.1 . .

loop_
_geom_bond_atom_site_label_1
_geom_bond_atom_site_label_2
_geom_bond_distance
_geom_bond_site_symmetry_2
Cu1 O1 1.98(4) 109_665
Cu1 O1 1.98(4) 98_556
Cu1 O1 1.98(4) 14_666
Cu1 O1 1.98(4) .
Cu2 O2 1.98(4) 109_665
Cu2 O2 1.98(4) 98_556
Cu2 O2 1.98(4) 14_666
Cu2 O2 1.98(4) .
O1 C1 1.21(4) .
O2 C1 1.21(4) .
C1 C2 1.41(4) .
C2 C3 1.36(4) .
C2 C4 1.36(4) .
C3 C2 1.36(4) 115
C3 H3 0.9500 .
C4 C5 1.35(4) .
C4 H4 0.9500 .
C5 C4 1.35(4) 115
C5 C6 1.40(4) .
C6 C7 1.17(4) .
C7 C8 1.35(4) .
C8 C9 1.17(4) .
C9 C10 1.40(4) .
C10 C11 1.35(4) .
C10 C11 1.35(4) 115
C11 C12 1.36(3) .
C11 H11 0.9500 .
C12 C13 1.35(4) .
C12 H12 0.9500 .
C13 C12 1.35(4) 115
C13 C14 1.40(4) .
C14 C15 1.17(4) .
C15 C16 1.40(4) .
C16 C17 1.35(4) .
C16 C17 1.35(4) 57_455
C17 C16 1.35(4) 77_455
C17 H17 0.9500 .

loop_
_geom_torsion_atom_site_label_1
_geom_torsion_atom_site_label_2
_geom_torsion_atom_site_label_3
_geom_torsion_atom_site_label_4
_geom_torsion
_geom_torsion_site_symmetry_1
_geom_torsion_site_symmetry_4
O1 Cu1 O1 C1 -78(6) 109_665 .
O1 Cu1 O1 C1 76(6) 98_556 .
O1 Cu1 O1 C1 0(4) 14_666 .
O2 Cu2 O2 C1 78(9) 109_665 .
O2 Cu2 O2 C1 -76(9) 98_556 .
O2 Cu2 O2 C1 0(7) 14_666 .
Cu1 O1 C1 O2 0(12) . .
Cu1 O1 C1 C2 180(4) . .
Cu2 O2 C1 O1 0(14) . .
Cu2 O2 C1 C2 -180(5) . .
O1 C1 C2 C3 -180(6) . .
O2 C1 C2 C3 0(10) . .
O1 C1 C2 C4 0(10) . .
O2 C1 C2 C4 -180(7) . .
C4 C2 C3 C2 -11(13) . 115
C1 C2 C3 C2 169(5) . 115
C3 C2 C4 C5 0(12) . .
C1 C2 C4 C5 180(7) . .
C2 C4 C5 C4 11(13) . 115
C2 C4 C5 C6 180(7) . .
C4 C5 C6 C7 96(100) . .
C4 C5 C6 C7 -96(100) 115 .
C5 C6 C7 C8 180(100) . .
C6 C7 C8 C9 0(100) . .
C7 C8 C9 C10 -180(100) . .
C8 C9 C10 C11 -96(100) . .
C8 C9 C10 C11 96(100) . 115
C11 C10 C11 C12 -11(13) 115 .
C9 C10 C11 C12 -180(7) . .
C10 C11 C12 C13 0(13) . .
C11 C12 C13 C12 11(13) . 115
C11 C12 C13 C14 180(7) . .
C12 C13 C14 C15 -96(100) 115 .
C12 C13 C14 C15 96(100) . .
C13 C14 C15 C16 180(100) . .
C14 C15 C16 C17 84(100) . .
C14 C15 C16 C17 -84(100) . 57_455
C17 C16 C17 C16 -11(16) 57_455 77_455
C15 C16 C17 C16 -180(6) . 77_455

loop_
_platon_squeeze_void_nr
_platon_squeeze_void_average_x
_platon_squeeze_void_average_y
_platon_squeeze_void_average_z
_platon_squeeze_void_volume
_platon_squeeze_void_count_electrons
_platon_squeeze_void_content
1 -0.011 -0.003 -0.003 238483 80837 ' '
